data_7132648
loop_
_publ_author_name
'Chen, Jianai'
'Wang, Haiyang'
'Yu, Yue'
'Liu, Jin'
'Zhao, Fengyi'
'Li, Weijun'
'Dong, Yujie'

_publ_section_title
;
 Sulphur-induced structural rearrangement in the self-sensitization
 photo-oxidation behaviour of phenothiazine-imidazole molecules.
;
_journal_issue 14
_journal_name_full 'Chemical communications (Cambridge, England)'
_journal_page_first 1888
_journal_page_last 1891
_journal_paper_doi 10.1039/d3cc06031d
_journal_volume 60
_journal_year 2024
_chemical_formula_sum 'C39 H27 N3 O S'
_chemical_formula_weight 585.70
_space_group_IT_number 14
_space_group_name_Hall '-P 2ybc'
_space_group_name_H-M_alt 'P 1 21/c 1'
_symmetry_cell_setting monoclinic
_symmetry_space_group_name_H-M 'P 1 21/c 1'
_atom_sites_solution_hydrogens geom
_atom_sites_solution_primary direct
_atom_sites_solution_secondary difmap
_audit_creation_method SHELXL-97
_audit_update_record
;
2023-11-22 deposited with the CCDC.	2024-01-16 downloaded from the CCDC.
;
_cell_angle_alpha 90.00
_cell_angle_beta 103.718(6)
_cell_angle_gamma 90.00
_cell_formula_units_Z 4
_cell_length_a 17.993(6)
_cell_length_b 17.184(5)
_cell_length_c 9.741(3)
_cell_measurement_reflns_used 1283
_cell_measurement_temperature 296(2)
_cell_measurement_theta_max 19.16
_cell_measurement_theta_min 2.33
_cell_volume 2925.9(16)
_computing_cell_refinement 'Bruker SAINT'
_computing_data_collection 'Bruker APEX2'
_computing_data_reduction 'Bruker SAINT'
_computing_molecular_graphics 'Bruker SHELXTL'
_computing_publication_material 'Bruker SHELXTL'
_computing_structure_refinement 'SHELXL-97 (Sheldrick, 2008)'
_computing_structure_solution 'SHELXS-97 (Sheldrick, 2008)'
_diffrn_ambient_temperature 296(2)
_diffrn_measured_fraction_theta_full 0.999
_diffrn_measured_fraction_theta_max 0.999
_diffrn_measurement_device_type 'Bruker APEX-II CCD'
_diffrn_measurement_method '\f and \w scans'
_diffrn_radiation_monochromator graphite
_diffrn_radiation_source 'fine-focus sealed tube'
_diffrn_radiation_type MoK\a
_diffrn_radiation_wavelength 0.71073
_diffrn_reflns_av_R_equivalents 0.0737
_diffrn_reflns_av_sigmaI/netI 0.0971
_diffrn_reflns_limit_h_max 21
_diffrn_reflns_limit_h_min -20
_diffrn_reflns_limit_k_max 17
_diffrn_reflns_limit_k_min -20
_diffrn_reflns_limit_l_max 11
_diffrn_reflns_limit_l_min -11
_diffrn_reflns_number 14689
_diffrn_reflns_theta_full 25.00
_diffrn_reflns_theta_max 25.00
_diffrn_reflns_theta_min 2.37
_exptl_absorpt_coefficient_mu 0.149
_exptl_absorpt_correction_T_max 0.9708
_exptl_absorpt_correction_T_min 0.9595
_exptl_absorpt_correction_type multi-scan
_exptl_absorpt_process_details SADABS
_exptl_crystal_colour yellow
_exptl_crystal_density_diffrn 1.330
_exptl_crystal_density_method 'not measured'
_exptl_crystal_description block
_exptl_crystal_F_000 1224
_exptl_crystal_size_max 0.28
_exptl_crystal_size_mid 0.25
_exptl_crystal_size_min 0.20
_refine_diff_density_max 0.213
_refine_diff_density_min -0.306
_refine_diff_density_rms 0.043
_refine_ls_extinction_coef 0.0052(7)
_refine_ls_extinction_expression Fc^*^=kFc[1+0.001xFc^2^\l^3^/sin(2\q)]^-1/4^
_refine_ls_extinction_method SHELXL
_refine_ls_goodness_of_fit_ref 1.017
_refine_ls_hydrogen_treatment constr
_refine_ls_matrix_type full
_refine_ls_number_parameters 398
_refine_ls_number_reflns 5161
_refine_ls_number_restraints 0
_refine_ls_restrained_S_all 1.017
_refine_ls_R_factor_all 0.1125
_refine_ls_R_factor_gt 0.0537
_refine_ls_shift/su_max 0.000
_refine_ls_shift/su_mean 0.000
_refine_ls_structure_factor_coef Fsqd
_refine_ls_weighting_details 'calc w=1/[\s^2^(Fo^2^)+(0.0300P)^2^+0.1000P] where P=(Fo^2^+2Fc^2^)/3'
_refine_ls_weighting_scheme calc
_refine_ls_wR_factor_gt 0.1107
_refine_ls_wR_factor_ref 0.1282
_reflns_number_gt 2820
_reflns_number_total 5161
_reflns_threshold_expression >2sigma(I)
_cod_data_source_file d3cc06031d2.cif
_cod_data_source_block a
_cod_depositor_comments
;
The following automatic conversions were performed:

data item '_exptl_absorpt_correction_type' value 'Multi-scan' was
changed to 'multi-scan' in accordance with the
/home/data/users/saulius/crontab/automatic-downloads/rss-feeds/RSC/lib/dictionaries/cif_core.dic
dictionary named 'cif_core.dic' version 2.4.2 last updated on
2011-04-26.

data item '_symmetry_cell_setting' value 'Monoclinic' was changed to
'monoclinic' in accordance with the
/home/data/users/saulius/crontab/automatic-downloads/rss-feeds/RSC/lib/dictionaries/cif_core.dic
dictionary named 'cif_core.dic' version 2.4.2 last updated on
2011-04-26.

Automatic conversion script
Id: cif_fix_values 8170 2020-07-09 18:12:32Z antanas 

 Adding full bibliography for 7132645--7132649.cif.
;
_cod_original_cell_volume 2926.1(16)
_cod_original_sg_symbol_H-M 'P2(1)/c  '
_cod_database_code 7132648

loop_
_symmetry_equiv_pos_as_xyz
'x, y, z'
'-x, y+1/2, -z+1/2'
'-x, -y, -z'
'x, -y-1/2, z-1/2'

loop_
_atom_site_label
_atom_site_type_symbol
_atom_site_fract_x
_atom_site_fract_y
_atom_site_fract_z
_atom_site_U_iso_or_equiv
_atom_site_adp_type
_atom_site_occupancy
_atom_site_symmetry_multiplicity
_atom_site_calc_flag
_atom_site_refinement_flags
_atom_site_disorder_assembly
_atom_site_disorder_group
O1 O 0.95778(9) 0.04478(10) 0.3291(2) 0.0502(5) Uani 1 1 d . . .
S1 S 0.38764(4) 0.30856(6) 0.55043(11) 0.0816(4) Uani 1 1 d . . .
N1 N 0.51868(11) 0.22539(12) 0.4687(2) 0.0463(6) Uani 1 1 d . . .
N2 N 0.84719(10) 0.09304(11) 0.3758(2) 0.0404(6) Uani 1 1 d . . .
N3 N 0.75689(10) 0.01428(12) 0.2473(2) 0.0399(5) Uani 1 1 d . . .
C1 C 0.39121(15) 0.20959(18) 0.5110(3) 0.0585(8) Uani 1 1 d . . .
C2 C 0.45505(14) 0.17791(17) 0.4753(3) 0.0472(7) Uani 1 1 d . . .
C3 C 0.45470(15) 0.09882(17) 0.4512(3) 0.0580(8) Uani 1 1 d . . .
H3A H 0.4958 0.0760 0.4241 0.070 Uiso 1 1 calc R . .
C4 C 0.39451(18) 0.0533(2) 0.4668(4) 0.0715(10) Uani 1 1 d . . .
H4A H 0.3962 -0.0001 0.4524 0.086 Uiso 1 1 calc R . .
C5 C 0.33299(18) 0.0845(2) 0.5024(4) 0.0772(10) Uani 1 1 d . . .
H5A H 0.2925 0.0532 0.5126 0.093 Uiso 1 1 calc R . .
C6 C 0.33129(16) 0.1626(2) 0.5233(3) 0.0749(10) Uani 1 1 d . . .
H6A H 0.2887 0.1847 0.5464 0.090 Uiso 1 1 calc R . .
C7 C 0.50820(16) 0.30348(17) 0.4241(3) 0.0504(7) Uani 1 1 d . . .
C8 C 0.44568(16) 0.34563(19) 0.4467(3) 0.0641(9) Uani 1 1 d . . .
C9 C 0.4338(2) 0.4197(2) 0.3947(5) 0.0894(12) Uani 1 1 d . . .
H9A H 0.3896 0.4460 0.4011 0.107 Uiso 1 1 calc R . .
C10 C 0.4853(3) 0.4559(2) 0.3336(4) 0.0981(13) Uani 1 1 d . . .
H10A H 0.4766 0.5067 0.3011 0.118 Uiso 1 1 calc R . .
C11 C 0.5495(2) 0.4173(2) 0.3204(4) 0.0846(11) Uani 1 1 d . . .
H11A H 0.5857 0.4423 0.2818 0.101 Uiso 1 1 calc R . .
C12 C 0.56024(18) 0.34136(18) 0.3644(3) 0.0639(9) Uani 1 1 d . . .
H12A H 0.6036 0.3149 0.3537 0.077 Uiso 1 1 calc R . .
C13 C 0.58301(13) 0.18679(14) 0.4355(3) 0.0400(6) Uani 1 1 d . . .
C14 C 0.57957(14) 0.16339(15) 0.2991(3) 0.0470(7) Uani 1 1 d . . .
H14A H 0.5352 0.1720 0.2291 0.056 Uiso 1 1 calc R . .
C15 C 0.64109(13) 0.12741(14) 0.2655(3) 0.0460(7) Uani 1 1 d . . .
H15A H 0.6381 0.1109 0.1734 0.055 Uiso 1 1 calc R . .
C16 C 0.70780(13) 0.11583(13) 0.3693(3) 0.0361(6) Uani 1 1 d . . .
C17 C 0.71111(13) 0.14117(15) 0.5040(3) 0.0447(7) Uani 1 1 d . . .
H17A H 0.7561 0.1346 0.5735 0.054 Uiso 1 1 calc R . .
C18 C 0.64910(13) 0.17615(14) 0.5385(3) 0.0442(7) Uani 1 1 d . . .
H18A H 0.6519 0.1924 0.6307 0.053 Uiso 1 1 calc R . .
C19 C 0.76941(13) 0.07317(14) 0.3282(3) 0.0369(6) Uani 1 1 d . . .
C20 C 0.88943(14) 0.04188(14) 0.3171(3) 0.0388(6) Uani 1 1 d . . .
C21 C 0.83125(12) -0.01523(13) 0.2320(3) 0.0364(6) Uani 1 1 d . . .
C22 C 0.87872(14) 0.15932(16) 0.4584(3) 0.0466(7) Uani 1 1 d . . .
C23 C 0.85733(18) 0.23239(19) 0.4120(4) 0.0687(9) Uani 1 1 d . . .
H23A H 0.8225 0.2402 0.3259 0.082 Uiso 1 1 calc R . .
C24 C 0.8890(2) 0.2957(2) 0.4966(5) 0.0870(13) Uani 1 1 d . . .
H24A H 0.8752 0.3463 0.4672 0.104 Uiso 1 1 calc R . .
C25 C 0.9397(2) 0.2830(3) 0.6212(6) 0.0896(13) Uani 1 1 d . . .
H25A H 0.9603 0.3252 0.6770 0.107 Uiso 1 1 calc R . .
C26 C 0.96098(19) 0.2103(3) 0.6664(4) 0.0845(11) Uani 1 1 d . . .
H26A H 0.9959 0.2027 0.7524 0.101 Uiso 1 1 calc R . .
C27 C 0.93075(16) 0.14790(18) 0.5846(4) 0.0628(9) Uani 1 1 d . . .
H27A H 0.9455 0.0977 0.6147 0.075 Uiso 1 1 calc R . .
C28 C 0.84224(13) -0.09592(15) 0.2994(3) 0.0402(7) Uani 1 1 d . . .
C29 C 0.80529(16) -0.15846(16) 0.2245(3) 0.0559(8) Uani 1 1 d . . .
H29A H 0.7757 -0.1514 0.1332 0.067 Uiso 1 1 calc R . .
C30 C 0.8121(2) -0.23118(18) 0.2846(4) 0.0700(10) Uani 1 1 d . . .
H30A H 0.7875 -0.2732 0.2331 0.084 Uiso 1 1 calc R . .
C31 C 0.85451(19) -0.24251(19) 0.4184(5) 0.0712(10) Uani 1 1 d . . .
H31A H 0.8592 -0.2920 0.4583 0.085 Uiso 1 1 calc R . .
C32 C 0.88988(17) -0.1807(2) 0.4933(4) 0.0682(9) Uani 1 1 d . . .
H32A H 0.9181 -0.1879 0.5856 0.082 Uiso 1 1 calc R . .
C33 C 0.88446(15) -0.10792(17) 0.4342(3) 0.0531(8) Uani 1 1 d . . .
H33A H 0.9097 -0.0663 0.4862 0.064 Uiso 1 1 calc R . .
C34 C 0.83495(14) -0.01616(14) 0.0788(3) 0.0402(7) Uani 1 1 d . . .
C35 C 0.90047(16) -0.03877(15) 0.0413(3) 0.0537(8) Uani 1 1 d . . .
H35A H 0.9433 -0.0528 0.1110 0.064 Uiso 1 1 calc R . .
C36 C 0.90370(19) -0.04091(18) -0.0985(4) 0.0673(9) Uani 1 1 d . . .
H36A H 0.9486 -0.0561 -0.1222 0.081 Uiso 1 1 calc R . .
C37 C 0.8420(2) -0.0210(2) -0.2015(4) 0.0851(11) Uani 1 1 d . . .
H37A H 0.8441 -0.0227 -0.2959 0.102 Uiso 1 1 calc R . .
C38 C 0.7769(2) 0.0014(2) -0.1652(4) 0.0987(13) Uani 1 1 d . . .
H38A H 0.7341 0.0148 -0.2356 0.118 Uiso 1 1 calc R . .
C39 C 0.77317(17) 0.0044(2) -0.0271(4) 0.0725(10) Uani 1 1 d . . .
H39A H 0.7282 0.0206 -0.0045 0.087 Uiso 1 1 calc R . .

loop_
_atom_site_aniso_label
_atom_site_aniso_U_11
_atom_site_aniso_U_22
_atom_site_aniso_U_33
_atom_site_aniso_U_23
_atom_site_aniso_U_13
_atom_site_aniso_U_12
O1 0.0312(10) 0.0570(12) 0.0633(14) -0.0091(10) 0.0126(9) -0.0015(8)
S1 0.0441(5) 0.1064(7) 0.0940(8) -0.0378(6) 0.0156(5) 0.0162(4)
N1 0.0381(13) 0.0498(14) 0.0520(17) -0.0005(12) 0.0130(11) 0.0130(11)
N2 0.0319(11) 0.0407(13) 0.0492(16) -0.0113(11) 0.0109(10) -0.0029(10)
N3 0.0290(11) 0.0480(13) 0.0432(15) -0.0013(12) 0.0092(10) 0.0018(10)
C1 0.0372(16) 0.087(2) 0.050(2) -0.0101(17) 0.0068(14) 0.0139(16)
C2 0.0339(15) 0.069(2) 0.0373(18) 0.0051(15) 0.0053(12) 0.0094(14)
C3 0.0472(17) 0.063(2) 0.067(2) 0.0098(17) 0.0200(15) 0.0071(15)
C4 0.058(2) 0.079(2) 0.080(3) 0.0158(19) 0.0221(19) -0.0059(18)
C5 0.051(2) 0.103(3) 0.080(3) 0.011(2) 0.0226(19) -0.011(2)
C6 0.0371(18) 0.121(3) 0.071(3) -0.005(2) 0.0208(16) 0.006(2)
C7 0.0513(17) 0.0564(19) 0.0393(19) -0.0053(15) 0.0026(14) 0.0115(15)
C8 0.0539(18) 0.062(2) 0.065(2) -0.0173(18) -0.0085(16) 0.0199(16)
C9 0.081(3) 0.079(3) 0.094(3) -0.014(2) -0.007(2) 0.036(2)
C10 0.145(4) 0.061(3) 0.078(3) 0.007(2) 0.005(3) 0.033(3)
C11 0.125(3) 0.061(2) 0.068(3) 0.004(2) 0.024(2) 0.012(2)
C12 0.080(2) 0.059(2) 0.054(2) 0.0045(17) 0.0176(18) 0.0139(17)
C13 0.0349(14) 0.0451(16) 0.0417(19) -0.0002(14) 0.0127(12) 0.0061(12)
C14 0.0336(14) 0.0603(18) 0.0444(19) 0.0023(15) 0.0035(13) 0.0118(13)
C15 0.0413(15) 0.0536(17) 0.0421(19) -0.0043(14) 0.0077(13) 0.0038(13)
C16 0.0301(13) 0.0400(15) 0.0390(18) 0.0008(13) 0.0097(12) 0.0000(11)
C17 0.0332(14) 0.0584(18) 0.0411(19) 0.0031(15) 0.0060(12) 0.0066(12)
C18 0.0392(15) 0.0580(17) 0.0359(17) -0.0007(14) 0.0098(13) 0.0063(13)
C19 0.0298(14) 0.0413(15) 0.0401(18) 0.0019(14) 0.0094(12) 0.0016(12)
C20 0.0335(14) 0.0439(16) 0.0398(17) -0.0006(14) 0.0103(12) 0.0027(12)
C21 0.0283(13) 0.0394(15) 0.0418(18) -0.0050(13) 0.0090(11) -0.0004(11)
C22 0.0374(15) 0.0473(18) 0.059(2) -0.0121(16) 0.0194(14) -0.0074(13)
C23 0.072(2) 0.056(2) 0.084(3) -0.004(2) 0.0295(19) -0.0026(17)
C24 0.102(3) 0.050(2) 0.126(4) -0.020(3) 0.060(3) -0.013(2)
C25 0.078(3) 0.084(3) 0.117(4) -0.047(3) 0.043(3) -0.031(2)
C26 0.067(2) 0.097(3) 0.086(3) -0.042(3) 0.011(2) -0.016(2)
C27 0.0523(18) 0.066(2) 0.068(2) -0.0215(19) 0.0114(17) -0.0077(16)
C28 0.0337(14) 0.0445(16) 0.0446(19) -0.0022(15) 0.0134(13) -0.0010(12)
C29 0.0662(19) 0.0498(19) 0.052(2) -0.0056(16) 0.0159(16) -0.0067(15)
C30 0.090(2) 0.043(2) 0.087(3) -0.010(2) 0.040(2) -0.0110(17)
C31 0.075(2) 0.054(2) 0.095(3) 0.018(2) 0.041(2) 0.0152(19)
C32 0.063(2) 0.071(2) 0.069(3) 0.022(2) 0.0123(18) 0.0130(18)
C33 0.0489(17) 0.0536(19) 0.054(2) 0.0018(16) 0.0080(15) 0.0003(14)
C34 0.0402(15) 0.0393(15) 0.0422(18) -0.0040(13) 0.0121(13) -0.0039(12)
C35 0.0497(17) 0.0601(19) 0.054(2) -0.0055(16) 0.0168(15) 0.0008(14)
C36 0.069(2) 0.075(2) 0.068(3) -0.012(2) 0.039(2) -0.0063(18)
C37 0.094(3) 0.116(3) 0.048(3) -0.005(2) 0.022(2) -0.013(2)
C38 0.077(3) 0.174(4) 0.042(3) 0.012(2) 0.0074(19) 0.012(3)
C39 0.0510(18) 0.119(3) 0.048(2) 0.001(2) 0.0135(16) 0.0072(18)

loop_
_atom_type_symbol
_atom_type_description
_atom_type_scat_dispersion_real
_atom_type_scat_dispersion_imag
_atom_type_scat_source
C C 0.0033 0.0016 'International Tables Vol C Tables 4.2.6.8 and 6.1.1.4'
H H 0.0000 0.0000 'International Tables Vol C Tables 4.2.6.8 and 6.1.1.4'
N N 0.0061 0.0033 'International Tables Vol C Tables 4.2.6.8 and 6.1.1.4'
O O 0.0106 0.0060 'International Tables Vol C Tables 4.2.6.8 and 6.1.1.4'
S S 0.1246 0.1234 'International Tables Vol C Tables 4.2.6.8 and 6.1.1.4'

loop_
_geom_angle_atom_site_label_1
_geom_angle_atom_site_label_2
_geom_angle_atom_site_label_3
_geom_angle
_geom_angle_site_symmetry_1
_geom_angle_site_symmetry_3
_geom_angle_publ_flag
C8 S1 C1 99.82(14) . . ?
C7 N1 C2 120.7(2) . . ?
C7 N1 C13 115.2(2) . . ?
C2 N1 C13 116.5(2) . . ?
C20 N2 C19 108.2(2) . . ?
C20 N2 C22 123.99(19) . . ?
C19 N2 C22 127.5(2) . . ?
C19 N3 C21 107.81(19) . . ?
C6 C1 C2 120.3(3) . . ?
C6 C1 S1 118.8(2) . . ?
C2 C1 S1 120.8(2) . . ?
C3 C2 C1 117.3(3) . . ?
C3 C2 N1 122.0(2) . . ?
C1 C2 N1 120.7(3) . . ?
C4 C3 C2 121.0(3) . . ?
C4 C3 H3A 119.5 . . ?
C2 C3 H3A 119.5 . . ?
C5 C4 C3 121.3(3) . . ?
C5 C4 H4A 119.4 . . ?
C3 C4 H4A 119.4 . . ?
C4 C5 C6 118.7(3) . . ?
C4 C5 H5A 120.6 . . ?
C6 C5 H5A 120.6 . . ?
C5 C6 C1 121.4(3) . . ?
C5 C6 H6A 119.3 . . ?
C1 C6 H6A 119.3 . . ?
C12 C7 C8 118.3(3) . . ?
C12 C7 N1 121.7(2) . . ?
C8 C7 N1 119.9(3) . . ?
C9 C8 C7 119.0(3) . . ?
C9 C8 S1 119.6(3) . . ?
C7 C8 S1 121.2(3) . . ?
C10 C9 C8 121.5(3) . . ?
C10 C9 H9A 119.3 . . ?
C8 C9 H9A 119.3 . . ?
C9 C10 C11 119.9(4) . . ?
C9 C10 H10A 120.0 . . ?
C11 C10 H10A 120.0 . . ?
C10 C11 C12 119.4(4) . . ?
C10 C11 H11A 120.3 . . ?
C12 C11 H11A 120.3 . . ?
C11 C12 C7 121.4(3) . . ?
C11 C12 H12A 119.3 . . ?
C7 C12 H12A 119.3 . . ?
C18 C13 C14 120.0(2) . . ?
C18 C13 N1 120.0(2) . . ?
C14 C13 N1 119.9(2) . . ?
C15 C14 C13 120.5(2) . . ?
C15 C14 H14A 119.8 . . ?
C13 C14 H14A 119.8 . . ?
C14 C15 C16 119.8(3) . . ?
C14 C15 H15A 120.1 . . ?
C16 C15 H15A 120.1 . . ?
C17 C16 C15 119.0(2) . . ?
C17 C16 C19 123.9(2) . . ?
C15 C16 C19 117.0(2) . . ?
C16 C17 C18 121.2(2) . . ?
C16 C17 H17A 119.4 . . ?
C18 C17 H17A 119.4 . . ?
C13 C18 C17 119.4(3) . . ?
C13 C18 H18A 120.3 . . ?
C17 C18 H18A 120.3 . . ?
N3 C19 N2 114.4(2) . . ?
N3 C19 C16 122.4(2) . . ?
N2 C19 C16 123.2(2) . . ?
O1 C20 N2 125.8(2) . . ?
O1 C20 C21 129.0(2) . . ?
N2 C20 C21 105.2(2) . . ?
N3 C21 C34 111.0(2) . . ?
N3 C21 C28 107.30(18) . . ?
C34 C21 C28 112.6(2) . . ?
N3 C21 C20 104.25(19) . . ?
C34 C21 C20 111.0(2) . . ?
C28 C21 C20 110.4(2) . . ?
C23 C22 C27 120.7(3) . . ?
C23 C22 N2 120.3(3) . . ?
C27 C22 N2 119.0(3) . . ?
C22 C23 C24 118.5(4) . . ?
C22 C23 H23A 120.7 . . ?
C24 C23 H23A 120.7 . . ?
C25 C24 C23 119.7(4) . . ?
C25 C24 H24A 120.2 . . ?
C23 C24 H24A 120.2 . . ?
C26 C25 C24 121.5(4) . . ?
C26 C25 H25A 119.2 . . ?
C24 C25 H25A 119.3 . . ?
C25 C26 C27 119.5(4) . . ?
C25 C26 H26A 120.3 . . ?
C27 C26 H26A 120.3 . . ?
C26 C27 C22 120.1(3) . . ?
C26 C27 H27A 119.9 . . ?
C22 C27 H27A 119.9 . . ?
C33 C28 C29 118.6(3) . . ?
C33 C28 C21 122.4(2) . . ?
C29 C28 C21 118.9(3) . . ?
C30 C29 C28 120.1(3) . . ?
C30 C29 H29A 120.0 . . ?
C28 C29 H29A 120.0 . . ?
C31 C30 C29 120.8(3) . . ?
C31 C30 H30A 119.6 . . ?
C29 C30 H30A 119.6 . . ?
C32 C31 C30 119.2(3) . . ?
C32 C31 H31A 120.4 . . ?
C30 C31 H31A 120.4 . . ?
C31 C32 C33 120.7(3) . . ?
C31 C32 H32A 119.7 . . ?
C33 C32 H32A 119.7 . . ?
C28 C33 C32 120.6(3) . . ?
C28 C33 H33A 119.7 . . ?
C32 C33 H33A 119.7 . . ?
C35 C34 C39 117.8(3) . . ?
C35 C34 C21 120.6(2) . . ?
C39 C34 C21 121.6(2) . . ?
C34 C35 C36 120.8(3) . . ?
C34 C35 H35A 119.6 . . ?
C36 C35 H35A 119.6 . . ?
C37 C36 C35 120.5(3) . . ?
C37 C36 H36A 119.8 . . ?
C35 C36 H36A 119.8 . . ?
C36 C37 C38 119.1(3) . . ?
C36 C37 H37A 120.5 . . ?
C38 C37 H37A 120.5 . . ?
C37 C38 C39 121.0(3) . . ?
C37 C38 H38A 119.5 . . ?
C39 C38 H38A 119.5 . . ?
C38 C39 C34 120.8(3) . . ?
C38 C39 H39A 119.6 . . ?
C34 C39 H39A 119.6 . . ?

loop_
_geom_bond_atom_site_label_1
_geom_bond_atom_site_label_2
_geom_bond_distance
_geom_bond_site_symmetry_2
_geom_bond_publ_flag
O1 C20 1.209(3) . ?
S1 C8 1.737(4) . ?
S1 C1 1.748(3) . ?
N1 C7 1.409(3) . ?
N1 C2 1.420(3) . ?
N1 C13 1.436(3) . ?
N2 C20 1.372(3) . ?
N2 C19 1.408(3) . ?
N2 C22 1.432(3) . ?
N3 C19 1.270(3) . ?
N3 C21 1.471(3) . ?
C1 C6 1.375(4) . ?
C1 C2 1.388(3) . ?
C2 C3 1.379(4) . ?
C3 C4 1.373(4) . ?
C3 H3A 0.9300 . ?
C4 C5 1.348(4) . ?
C4 H4A 0.9300 . ?
C5 C6 1.357(4) . ?
C5 H5A 0.9300 . ?
C6 H6A 0.9300 . ?
C7 C12 1.378(4) . ?
C7 C8 1.398(4) . ?
C8 C9 1.368(5) . ?
C9 C10 1.364(5) . ?
C9 H9A 0.9300 . ?
C10 C11 1.364(5) . ?
C10 H10A 0.9300 . ?
C11 C12 1.374(4) . ?
C11 H11A 0.9300 . ?
C12 H12A 0.9300 . ?
C13 C18 1.375(3) . ?
C13 C14 1.375(3) . ?
C14 C15 1.373(3) . ?
C14 H14A 0.9300 . ?
C15 C16 1.388(3) . ?
C15 H15A 0.9300 . ?
C16 C17 1.371(3) . ?
C16 C19 1.462(3) . ?
C17 C18 1.377(3) . ?
C17 H17A 0.9300 . ?
C18 H18A 0.9300 . ?
C20 C21 1.528(3) . ?
C21 C34 1.509(4) . ?
C21 C28 1.527(3) . ?
C22 C23 1.359(4) . ?
C22 C27 1.371(4) . ?
C23 C24 1.402(5) . ?
C23 H23A 0.9300 . ?
C24 C25 1.352(5) . ?
C24 H24A 0.9300 . ?
C25 C26 1.349(5) . ?
C25 H25A 0.9300 . ?
C26 C27 1.369(4) . ?
C26 H26A 0.9300 . ?
C27 H27A 0.9300 . ?
C28 C33 1.368(4) . ?
C28 C29 1.378(3) . ?
C29 C30 1.373(4) . ?
C29 H29A 0.9300 . ?
C30 C31 1.359(5) . ?
C30 H30A 0.9300 . ?
C31 C32 1.358(4) . ?
C31 H31A 0.9300 . ?
C32 C33 1.371(4) . ?
C32 H32A 0.9300 . ?
C33 H33A 0.9300 . ?
C34 C35 1.371(3) . ?
C34 C39 1.372(4) . ?
C35 C36 1.377(4) . ?
C35 H35A 0.9300 . ?
C36 C37 1.353(4) . ?
C36 H36A 0.9300 . ?
C37 C38 1.357(4) . ?
C37 H37A 0.9300 . ?
C38 C39 1.364(4) . ?
C38 H38A 0.9300 . ?
C39 H39A 0.9300 . ?
